data_4516489
loop_
_publ_author_name
'Yoshida, Yukihiro'
'Kumagai, Yoshihide'
'Mizuno, Motohiro'
'Isomura, Kazuhide'
'Nakamura, Yuto'
'Kishida, Hideo'
'Saito, Gunzi'

_publ_section_title
;
 Improved Dynamic Properties of Charge-Transfer-Type Supramolecular Rotor
 Composed of Coronene and F4TCNQ
;
_journal_issue 11
_journal_name_full 'Crystal Growth &amp; Design'
_journal_page_first 5513
_journal_paper_doi 10.1021/acs.cgd.5b01138
_journal_volume 15
_journal_year 2015
_chemical_formula_moiety '(C24 H12), (C12 F4 N4)'
_chemical_formula_sum 'C60 H24 F4 N4'
_chemical_formula_weight 876.87
_chemical_name_common (coronene)2F4TCNQ
_space_group_IT_number 14
_space_group_name_Hall '-P 2yn'
_space_group_name_H-M_alt 'P 1 21/n 1'
_symmetry_cell_setting monoclinic
_symmetry_space_group_name_H-M 'P 1 21/n 1'
_atom_sites_solution_hydrogens geom
_atom_sites_solution_primary direct
_atom_sites_solution_secondary difmap
_audit_creation_method SHELXL-97
_cell_angle_alpha 90.00
_cell_angle_beta 93.088(1)
_cell_angle_gamma 90.00
_cell_formula_units_Z 2
_cell_length_a 10.5579(10)
_cell_length_b 9.5156(9)
_cell_length_c 19.3079(19)
_cell_measurement_reflns_used 4662
_cell_measurement_temperature 100(2)
_cell_measurement_theta_max 28.07
_cell_measurement_theta_min 2.25
_cell_volume 1936.9(3)
_computing_cell_refinement 'Bruker SAINT'
_computing_data_collection 'Bruker APEX2'
_computing_data_reduction 'Bruker SAINT'
_computing_molecular_graphics 'Bruker SHELXTL'
_computing_publication_material 'Bruker SHELXTL'
_computing_structure_refinement 'SHELXL-97 (Sheldrick, 2008)'
_computing_structure_solution 'SHELXS-97 (Sheldrick, 2008)'
_diffrn_ambient_temperature 100(2)
_diffrn_detector_area_resol_mean 8.333
_diffrn_measured_fraction_theta_full 0.996
_diffrn_measured_fraction_theta_max 0.996
_diffrn_measurement_device_type 'Bruker APEX-II CCD'
_diffrn_measurement_method '\f and \w scans'
_diffrn_radiation_monochromator graphite
_diffrn_radiation_source 'fine-focus sealed tube'
_diffrn_radiation_type MoK\a
_diffrn_radiation_wavelength 0.71073
_diffrn_reflns_av_R_equivalents 0.0143
_diffrn_reflns_av_sigmaI/netI 0.0176
_diffrn_reflns_limit_h_max 11
_diffrn_reflns_limit_h_min -12
_diffrn_reflns_limit_k_max 11
_diffrn_reflns_limit_k_min -11
_diffrn_reflns_limit_l_max 22
_diffrn_reflns_limit_l_min -18
_diffrn_reflns_number 8940
_diffrn_reflns_theta_full 25.03
_diffrn_reflns_theta_max 25.03
_diffrn_reflns_theta_min 2.11
_exptl_absorpt_coefficient_mu 0.102
_exptl_absorpt_correction_T_max 0.9930
_exptl_absorpt_correction_T_min 0.9636
_exptl_absorpt_correction_type numerical
_exptl_crystal_colour 'dark brown'
_exptl_crystal_density_diffrn 1.503
_exptl_crystal_density_method 'not measured'
_exptl_crystal_description rod
_exptl_crystal_F_000 896
_exptl_crystal_size_max 0.37
_exptl_crystal_size_mid 0.08
_exptl_crystal_size_min 0.07
_refine_diff_density_max 0.179
_refine_diff_density_min -0.195
_refine_diff_density_rms 0.043
_refine_ls_extinction_method none
_refine_ls_goodness_of_fit_ref 1.090
_refine_ls_hydrogen_treatment constr
_refine_ls_matrix_type full
_refine_ls_number_parameters 307
_refine_ls_number_reflns 3402
_refine_ls_number_restraints 0
_refine_ls_restrained_S_all 1.090
_refine_ls_R_factor_all 0.0469
_refine_ls_R_factor_gt 0.0366
_refine_ls_shift/su_max 0.000
_refine_ls_shift/su_mean 0.000
_refine_ls_structure_factor_coef Fsqd
_refine_ls_weighting_details 'calc w=1/[\s^2^(Fo^2^)+(0.0364P)^2^+1.1112P] where P=(Fo^2^+2Fc^2^)/3'
_refine_ls_weighting_scheme calc
_refine_ls_wR_factor_gt 0.0908
_refine_ls_wR_factor_ref 0.0958
_reflns_number_gt 2815
_reflns_number_total 3402
_reflns_threshold_expression >2sigma(I)
_cod_data_source_file cg5b01138_si_002.cif
_cod_data_source_block (coronene)2F4TCNQ-100K
_cod_depositor_comments
;
The following automatic conversions were performed:

data item '_symmetry_cell_setting' value 'Monoclinic' was changed to
'monoclinic' in accordance with the
/home/saulius/struct/COD-crude-data/automatic-downloads/DataCite-retrospective/ACS/depositions/lib/dictionaries/cif_core.dic
dictionary named 'cif_core.dic' version 2.4.2 last updated on
2011-04-26.

Automatic conversion script
Id: cif_fix_values 6909 2019-04-08 15:41:33Z antanas 
;
_cod_original_sg_symbol_H-M 'P2(1)/n  '
_cod_database_code 4516489

loop_
_symmetry_equiv_pos_as_xyz
'x, y, z'
'-x+1/2, y+1/2, -z+1/2'
'-x, -y, -z'
'x-1/2, -y-1/2, z-1/2'

loop_
_atom_site_label
_atom_site_type_symbol
_atom_site_fract_x
_atom_site_fract_y
_atom_site_fract_z
_atom_site_U_iso_or_equiv
_atom_site_adp_type
_atom_site_occupancy
_atom_site_symmetry_multiplicity
_atom_site_calc_flag
_atom_site_refinement_flags
C1 C 0.18190(17) -0.0820(2) -0.16922(9) 0.0316(5) Uani 1 1 d .
H1 H 0.1720 -0.1377 -0.2087 0.038 Uiso 1 1 calc R
C2 C 0.15506(15) -0.14040(19) -0.10387(9) 0.0253(4) Uani 1 1 d .
C3 C 0.11766(16) -0.2822(2) -0.09518(11) 0.0328(5) Uani 1 1 d .
H3 H 0.1091 -0.3409 -0.1337 0.039 Uiso 1 1 calc R
C4 C 0.09420(16) -0.33358(19) -0.03158(11) 0.0333(5) Uani 1 1 d .
H4 H 0.0720 -0.4277 -0.0274 0.040 Uiso 1 1 calc R
C5 C 0.10244(15) -0.24827(18) 0.02879(10) 0.0262(4) Uani 1 1 d .
C6 C 0.07566(17) -0.2981(2) 0.09587(11) 0.0328(5) Uani 1 1 d .
H6 H 0.0532 -0.3918 0.1014 0.039 Uiso 1 1 calc R
C7 C 0.08225(17) -0.2121(2) 0.15181(10) 0.0326(5) Uani 1 1 d .
H7 H 0.0624 -0.2477 0.1948 0.039 Uiso 1 1 calc R
C8 C 0.11863(15) -0.0692(2) 0.14650(9) 0.0255(4) Uani 1 1 d .
C9 C 0.12534(16) 0.0236(2) 0.20414(9) 0.0309(4) Uani 1 1 d .
H9 H 0.1032 -0.0093 0.2472 0.037 Uiso 1 1 calc R
C10 C 0.16329(16) 0.1590(2) 0.19786(9) 0.0299(4) Uani 1 1 d .
H10 H 0.1670 0.2170 0.2367 0.036 Uiso 1 1 calc R
C11 C 0.19732(15) 0.21328(19) 0.13306(9) 0.0246(4) Uani 1 1 d .
C12 C 0.23951(16) 0.3535(2) 0.12477(10) 0.0304(4) Uani 1 1 d .
H12 H 0.2447 0.4131 0.1630 0.036 Uiso 1 1 calc R
C13 C 0.27244(17) 0.40272(19) 0.06229(10) 0.0303(4) Uani 1 1 d .
H13 H 0.3017 0.4945 0.0589 0.036 Uiso 1 1 calc R
C14 C 0.26330(15) 0.31734(18) 0.00199(9) 0.0254(4) Uani 1 1 d .
C15 C 0.29413(17) 0.3666(2) -0.06415(10) 0.0313(4) Uani 1 1 d .
H15 H 0.3238 0.4580 -0.0687 0.038 Uiso 1 1 calc R
C16 C 0.28138(17) 0.2835(2) -0.12109(10) 0.0315(4) Uani 1 1 d .
H16 H 0.3020 0.3193 -0.1639 0.038 Uiso 1 1 calc R
C17 C 0.23708(16) 0.14244(19) -0.11691(9) 0.0252(4) Uani 1 1 d .
C18 C 0.22175(16) 0.0533(2) -0.17554(9) 0.0311(4) Uani 1 1 d .
H18 H 0.2392 0.0877 -0.2191 0.037 Uiso 1 1 calc R
C19 C 0.16675(14) -0.05306(17) -0.04483(8) 0.0193(4) Uani 1 1 d .
C20 C 0.13913(14) -0.10643(17) 0.02173(8) 0.0197(4) Uani 1 1 d .
C21 C 0.14836(14) -0.01707(17) 0.08077(8) 0.0196(4) Uani 1 1 d .
C22 C 0.18834(14) 0.12483(17) 0.07409(8) 0.0186(3) Uani 1 1 d .
C23 C 0.21948(14) 0.17724(17) 0.00818(8) 0.0194(4) Uani 1 1 d .
C24 C 0.20759(14) 0.08899(17) -0.05151(8) 0.0193(3) Uani 1 1 d .
C25 C 0.49361(14) 0.93835(17) 0.93100(8) 0.0179(3) Uani 1 1 d .
C26 C 0.53521(14) 1.08054(17) 0.94459(8) 0.0183(3) Uani 1 1 d .
C27 C 0.54019(14) 1.13726(17) 1.00819(8) 0.0178(3) Uani 1 1 d .
C28 C 0.48604(15) 0.88090(17) 0.86529(8) 0.0191(3) Uani 1 1 d .
C29 C 0.51335(16) 0.95764(18) 0.80370(8) 0.0224(4) Uani 1 1 d .
C30 C 0.44625(15) 0.73880(19) 0.85056(8) 0.0210(4) Uani 1 1 d .
N1 N 0.53120(15) 1.01055(17) 0.75188(7) 0.0307(4) Uani 1 1 d .
N2 N 0.41581(14) 0.62757(16) 0.83391(7) 0.0272(3) Uani 1 1 d .
F1 F 0.57116(9) 1.15781(10) 0.89146(4) 0.0223(2) Uani 1 1 d .
F2 F 0.58116(9) 1.26970(9) 1.01581(5) 0.0222(2) Uani 1 1 d .

loop_
_atom_site_aniso_label
_atom_site_aniso_U_11
_atom_site_aniso_U_22
_atom_site_aniso_U_33
_atom_site_aniso_U_23
_atom_site_aniso_U_13
_atom_site_aniso_U_12
C1 0.0199(9) 0.0530(13) 0.0214(9) -0.0141(8) -0.0034(7) 0.0115(9)
C2 0.0136(8) 0.0339(10) 0.0280(9) -0.0097(8) -0.0028(7) 0.0063(7)
C3 0.0177(9) 0.0341(11) 0.0460(12) -0.0198(9) -0.0025(8) 0.0032(8)
C4 0.0168(9) 0.0234(10) 0.0599(13) -0.0077(9) 0.0025(8) -0.0015(7)
C5 0.0122(8) 0.0234(9) 0.0432(11) 0.0020(8) 0.0042(7) 0.0026(7)
C6 0.0208(9) 0.0241(10) 0.0543(12) 0.0128(9) 0.0091(8) 0.0025(8)
C7 0.0232(9) 0.0376(11) 0.0382(11) 0.0195(9) 0.0110(8) 0.0082(8)
C8 0.0159(8) 0.0368(10) 0.0240(9) 0.0091(8) 0.0035(7) 0.0086(7)
C9 0.0224(9) 0.0538(13) 0.0167(8) 0.0082(8) 0.0029(7) 0.0122(9)
C10 0.0212(9) 0.0483(12) 0.0198(9) -0.0086(8) -0.0012(7) 0.0095(8)
C11 0.0141(8) 0.0345(10) 0.0249(9) -0.0059(7) -0.0028(7) 0.0063(7)
C12 0.0217(9) 0.0322(10) 0.0368(10) -0.0151(8) -0.0032(8) 0.0027(8)
C13 0.0209(9) 0.0210(9) 0.0488(12) -0.0071(8) 0.0010(8) 0.0006(7)
C14 0.0156(8) 0.0230(9) 0.0379(10) 0.0041(8) 0.0031(7) 0.0030(7)
C15 0.0245(10) 0.0243(9) 0.0458(12) 0.0117(8) 0.0087(8) 0.0048(8)
C16 0.0250(10) 0.0392(11) 0.0312(10) 0.0192(9) 0.0089(8) 0.0087(8)
C17 0.0175(8) 0.0365(10) 0.0217(8) 0.0061(8) 0.0023(6) 0.0099(7)
C18 0.0217(9) 0.0537(13) 0.0180(9) 0.0052(8) 0.0025(7) 0.0132(9)
C19 0.0103(8) 0.0250(9) 0.0225(8) -0.0016(7) -0.0008(6) 0.0045(6)
C20 0.0111(8) 0.0218(9) 0.0263(9) 0.0016(7) 0.0010(6) 0.0035(6)
C21 0.0125(8) 0.0254(9) 0.0211(8) 0.0034(7) 0.0016(6) 0.0047(7)
C22 0.0122(8) 0.0238(9) 0.0197(8) -0.0002(7) -0.0001(6) 0.0045(7)
C23 0.0132(8) 0.0222(9) 0.0229(8) 0.0009(7) 0.0011(6) 0.0042(7)
C24 0.0129(8) 0.0251(9) 0.0199(8) 0.0027(7) 0.0012(6) 0.0055(7)
C25 0.0116(8) 0.0223(8) 0.0196(8) -0.0008(6) 0.0000(6) 0.0025(6)
C26 0.0145(8) 0.0224(9) 0.0182(8) 0.0035(6) 0.0016(6) 0.0006(6)
C27 0.0142(8) 0.0172(8) 0.0220(8) -0.0004(6) 0.0000(6) 0.0000(6)
C28 0.0153(8) 0.0232(9) 0.0188(8) -0.0004(7) 0.0015(6) 0.0014(7)
C29 0.0211(9) 0.0249(9) 0.0213(9) -0.0067(7) 0.0018(7) 0.0006(7)
C30 0.0193(8) 0.0296(10) 0.0144(8) -0.0010(7) 0.0029(6) 0.0034(7)
N1 0.0394(10) 0.0328(9) 0.0205(8) -0.0014(7) 0.0070(6) -0.0022(7)
N2 0.0316(9) 0.0289(9) 0.0211(7) -0.0054(6) 0.0019(6) -0.0018(7)
F1 0.0252(5) 0.0246(5) 0.0173(5) 0.0019(4) 0.0037(4) -0.0023(4)
F2 0.0251(5) 0.0197(5) 0.0217(5) -0.0019(4) 0.0016(4) -0.0042(4)

loop_
_atom_type_symbol
_atom_type_description
_atom_type_scat_dispersion_real
_atom_type_scat_dispersion_imag
_atom_type_scat_source
C C 0.0033 0.0016 'International Tables Vol C Tables 4.2.6.8 and 6.1.1.4'
H H 0.0000 0.0000 'International Tables Vol C Tables 4.2.6.8 and 6.1.1.4'
N N 0.0061 0.0033 'International Tables Vol C Tables 4.2.6.8 and 6.1.1.4'
F F 0.0171 0.0103 'International Tables Vol C Tables 4.2.6.8 and 6.1.1.4'

loop_
_geom_angle_atom_site_label_1
_geom_angle_atom_site_label_2
_geom_angle_atom_site_label_3
_geom_angle
_geom_angle_site_symmetry_1
_geom_angle_site_symmetry_3
C18 C1 C2 121.77(16) . .
C18 C1 H1 119.1 . .
C2 C1 H1 119.1 . .
C19 C2 C3 118.53(17) . .
C19 C2 C1 118.30(17) . .
C3 C2 C1 123.17(17) . .
C4 C3 C2 121.01(17) . .
C4 C3 H3 119.5 . .
C2 C3 H3 119.5 . .
C3 C4 C5 122.09(17) . .
C3 C4 H4 119.0 . .
C5 C4 H4 119.0 . .
C20 C5 C4 118.18(16) . .
C20 C5 C6 118.39(17) . .
C4 C5 C6 123.43(17) . .
C7 C6 C5 121.40(17) . .
C7 C6 H6 119.3 . .
C5 C6 H6 119.3 . .
C6 C7 C8 121.62(17) . .
C6 C7 H7 119.2 . .
C8 C7 H7 119.2 . .
C21 C8 C7 118.38(17) . .
C21 C8 C9 118.82(17) . .
C7 C8 C9 122.80(16) . .
C10 C9 C8 121.52(16) . .
C10 C9 H9 119.2 . .
C8 C9 H9 119.2 . .
C9 C10 C11 121.02(16) . .
C9 C10 H10 119.5 . .
C11 C10 H10 119.5 . .
C22 C11 C10 118.95(17) . .
C22 C11 C12 118.47(16) . .
C10 C11 C12 122.58(16) . .
C13 C12 C11 121.46(16) . .
C13 C12 H12 119.3 . .
C11 C12 H12 119.3 . .
C12 C13 C14 121.52(17) . .
C12 C13 H13 119.2 . .
C14 C13 H13 119.2 . .
C15 C14 C23 118.65(16) . .
C15 C14 C13 122.83(17) . .
C23 C14 C13 118.50(16) . .
C16 C15 C14 121.41(17) . .
C16 C15 H15 119.3 . .
C14 C15 H15 119.3 . .
C15 C16 C17 121.51(16) . .
C15 C16 H16 119.2 . .
C17 C16 H16 119.2 . .
C24 C17 C18 118.54(17) . .
C24 C17 C16 118.61(16) . .
C18 C17 C16 122.86(16) . .
C1 C18 C17 121.13(17) . .
C1 C18 H18 119.4 . .
C17 C18 H18 119.4 . .
C2 C19 C20 120.33(16) . .
C2 C19 C24 119.92(15) . .
C20 C19 C24 119.75(14) . .
C5 C20 C21 120.10(15) . .
C5 C20 C19 119.83(15) . .
C21 C20 C19 120.07(15) . .
C8 C21 C20 120.09(16) . .
C8 C21 C22 119.71(16) . .
C20 C21 C22 120.20(14) . .
C11 C22 C23 120.19(15) . .
C11 C22 C21 119.93(15) . .
C23 C22 C21 119.87(14) . .
C14 C23 C22 119.83(15) . .
C14 C23 C24 120.02(15) . .
C22 C23 C24 120.15(15) . .
C17 C24 C23 119.79(16) . .
C17 C24 C19 120.30(15) . .
C23 C24 C19 119.91(14) . .
C28 C25 C27 123.21(15) . 3_677
C28 C25 C26 122.75(15) . .
C27 C25 C26 114.03(14) 3_677 .
F1 C26 C27 118.95(15) . .
F1 C26 C25 118.28(14) . .
C27 C26 C25 122.77(14) . .
F2 C27 C26 118.47(14) . .
F2 C27 C25 118.33(14) . 3_677
C26 C27 C25 123.19(15) . 3_677
C25 C28 C29 123.70(15) . .
C25 C28 C30 123.76(14) . .
C29 C28 C30 112.52(14) . .
N1 C29 C28 174.89(18) . .
N2 C30 C28 175.09(17) . .

loop_
_geom_bond_atom_site_label_1
_geom_bond_atom_site_label_2
_geom_bond_distance
_geom_bond_site_symmetry_2
C1 C18 1.362(3) .
C1 C2 1.421(3) .
C1 H1 0.9300 .
C2 C19 1.411(2) .
C2 C3 1.418(3) .
C3 C4 1.357(3) .
C3 H3 0.9300 .
C4 C5 1.419(3) .
C4 H4 0.9300 .
C5 C20 1.413(2) .
C5 C6 1.422(3) .
C6 C7 1.354(3) .
C6 H6 0.9300 .
C7 C8 1.419(3) .
C7 H7 0.9300 .
C8 C21 1.413(2) .
C8 C9 1.419(3) .
C9 C10 1.357(3) .
C9 H9 0.9300 .
C10 C11 1.418(3) .
C10 H10 0.9300 .
C11 C22 1.415(2) .
C11 C12 1.419(3) .
C12 C13 1.357(3) .
C12 H12 0.9300 .
C13 C14 1.419(3) .
C13 H13 0.9300 .
C14 C15 1.415(3) .
C14 C23 1.418(2) .
C15 C16 1.355(3) .
C15 H15 0.9300 .
C16 C17 1.425(3) .
C16 H16 0.9300 .
C17 C24 1.412(2) .
C17 C18 1.417(3) .
C18 H18 0.9300 .
C19 C20 1.426(2) .
C19 C24 1.427(2) .
C20 C21 1.421(2) .
C21 C22 1.423(2) .
C22 C23 1.422(2) .
C23 C24 1.426(2) .
C25 C28 1.380(2) .
C25 C27 1.438(2) 3_677
C25 C26 1.442(2) .
C26 F1 1.3338(18) .
C26 C27 1.340(2) .
C27 F2 1.3379(18) .
C27 C25 1.438(2) 3_677
C28 C29 1.438(2) .
C28 C30 1.440(2) .
C29 N1 1.145(2) .
C30 N2 1.147(2) .
